data_2012293
loop_
_publ_author_name
'Gales, Luis'
'Sousa, Maria Emilia de'
'Pinto, Madalena M. M.'
'Kijjoa, Anake'
'Damas, Ana M.'

_publ_section_title
;
 Naturally occurring 1,2,8-trimethoxyxanthone and biphenyl ether
 intermediates leading to 1,2-dimethoxyxanthone
;
_journal_issue 11
_journal_name_full 'Acta Crystallographica Section C'
_journal_page_first 1319
_journal_page_last 1323
_journal_paper_doi 10.1107/S010827010101349X
_journal_volume 57
_journal_year 2001
_chemical_formula_moiety 'C15 H14 O5'
_chemical_formula_sum 'C15 H14 O5'
_chemical_formula_weight 274.26
_chemical_melting_point .42E-305
_chemical_name_systematic
;
2-(3,4-Dimethoxyphenoxy)benzoic acid
;
_space_group_IT_number 2
_symmetry_cell_setting triclinic
_symmetry_space_group_name_Hall '-P 1'
_symmetry_space_group_name_H-M 'P -1'
_audit_creation_method SHELXL97
_cell_angle_alpha 76.02(7)
_cell_angle_beta 82.46(7)
_cell_angle_gamma 64.20(6)
_cell_formula_units_Z 2
_cell_length_a 7.920(4)
_cell_length_b 8.550(5)
_cell_length_c 11.360(7)
_cell_measurement_reflns_used 854
_cell_measurement_temperature 293(2)
_cell_measurement_theta_max 24.21
_cell_measurement_theta_min 4.74
_cell_volume 671.8(8)
_computing_cell_refinement IPDS
_computing_data_collection 'IPDS (Stoe & Cie, 1994)'
_computing_data_reduction IPDS
_computing_molecular_graphics 'ORTEP-3 (Farrugia, 1997)'
_computing_publication_material 'SHELXL97 and ORTEP-3'
_computing_structure_refinement 'SHELXL97 (Sheldrick, 1997)'
_computing_structure_solution 'SHELXS97 (Sheldrick, 1990)'
_diffrn_ambient_temperature 293(2)
_diffrn_measured_fraction_theta_full .901
_diffrn_measured_fraction_theta_max .901
_diffrn_measurement_device_type 'Stoe IPDS'
_diffrn_measurement_method 'Image Plate'
_diffrn_radiation_monochromator graphite
_diffrn_radiation_source 'fine-focus sealed tube'
_diffrn_radiation_type MoK\a
_diffrn_radiation_wavelength .71069
_diffrn_reflns_av_R_equivalents .047
_diffrn_reflns_av_sigmaI/netI .039
_diffrn_reflns_limit_h_max 8
_diffrn_reflns_limit_h_min -9
_diffrn_reflns_limit_k_max 9
_diffrn_reflns_limit_k_min -9
_diffrn_reflns_limit_l_max 12
_diffrn_reflns_limit_l_min -12
_diffrn_reflns_number 4584
_diffrn_reflns_theta_full 24.14
_diffrn_reflns_theta_max 24.14
_diffrn_reflns_theta_min 4.74
_diffrn_standards_decay_% none
_exptl_absorpt_coefficient_mu .102
_exptl_absorpt_correction_type none
_exptl_crystal_colour colourless
_exptl_crystal_density_diffrn 1.356
_exptl_crystal_density_meas ?
_exptl_crystal_density_method 'not measured'
_exptl_crystal_description 'rectangular prism'
_exptl_crystal_F_000 288
_exptl_crystal_size_max .7
_exptl_crystal_size_mid .4
_exptl_crystal_size_min .3
_refine_diff_density_max .14
_refine_diff_density_min -.15
_refine_ls_extinction_method none
_refine_ls_goodness_of_fit_ref 1.058
_refine_ls_hydrogen_treatment mixed
_refine_ls_matrix_type full
_refine_ls_number_parameters 189
_refine_ls_number_reflns 1923
_refine_ls_number_restraints 0
_refine_ls_restrained_S_all 1.058
_refine_ls_R_factor_all .058
_refine_ls_R_factor_gt .050
_refine_ls_shift/su_max .001
_refine_ls_shift/su_mean .000
_refine_ls_structure_factor_coef Fsqd
_refine_ls_weighting_details 'calc w = 1/[\s^2^(Fo^2^)+(0.098P)^2^+0.065P] where P=(Fo^2^+2Fc^2^)/3'
_refine_ls_weighting_scheme calc
_refine_ls_wR_factor_ref .159
_reflns_number_gt 1618
_reflns_number_total 1923
_reflns_threshold_expression I>2\s(I)
_cod_data_source_file bm1457.cif
_cod_data_source_block II
_cod_depositor_comments
;
The following automatic conversions were performed:

'_exptl_crystal_density_meas' value 'not measured' was changed to '?'
- the value is perceived as not measured.

Automatic conversion script
Id: cif_fix_values 3008 2015-01-20 13:52:24Z robertas 
;
_cod_original_cell_volume 671.8(7)
_cod_database_code 2012293
_cod_database_fobs_code 2012293

loop_
_symmetry_equiv_pos_as_xyz
'x, y, z'
'-x, -y, -z'

loop_
_atom_site_label
_atom_site_fract_x
_atom_site_fract_y
_atom_site_fract_z
_atom_site_U_iso_or_equiv
_atom_site_adp_type
_atom_site_calc_flag
_atom_site_refinement_flags
_atom_site_occupancy
_atom_site_disorder_assembly
_atom_site_disorder_group
_atom_site_type_symbol
O1 .25935(19) .52786(18) .28297(15) .0871(5) Uani d . 1 . . O
O2 .4304(2) .2115(2) .41975(16) .0960(6) Uani d . 1 . . O
O3 .2642(2) .05641(19) .49096(16) .0931(6) Uani d . 1 . . O
H3 .3679 -.0181 .5146 .140 Uiso calc . 1 . . H
O4 .2559(2) .91095(18) -.10998(11) .0805(5) Uani d . 1 . . O
O5 .2565(2) 1.14851(18) -.00850(13) .0818(5) Uani d . 1 . . O
C1 .0937(3) .5098(2) .31241(16) .0662(5) Uani d . 1 . . C
C2 .1019(3) .3482(2) .38412(15) .0633(5) Uani d . 1 . . C
C3 -.0656(3) .3280(3) .41072(17) .0736(6) Uani d . 1 . . C
H3A -.0624 .2209 .4569 .088 Uiso calc . 1 . . H
C4 -.2344(3) .4611(3) .3708(2) .0801(6) Uani d . 1 . . C
H4 -.3443 .4449 .3898 .096 Uiso calc . 1 . . H
C5 -.2392(3) .6200(3) .3017(2) .0786(6) Uani d . 1 . . C
H5 -.354(4) .709(3) .270(2) .089(6) Uiso d . 1 . . H
C6 -.0778(3) .6457(3) .27240(18) .0739(6) Uani d . 1 . . C
H6 -.082(3) .755(3) .223(2) .079(6) Uiso d . 1 . . H
C1' .2517(3) .6894(3) .21153(19) .0718(6) Uani d . 1 . . C
C2' .2543(3) .7141(2) .08560(18) .0704(6) Uani d . 1 . . C
H2' .2557 .6265 .0498 .085 Uiso calc . 1 . . H
C3' .2548(3) .8701(2) .01435(16) .0645(5) Uani d . 1 . . C
C4' .2555(3) 1.0000(2) .06998(17) .0644(5) Uani d . 1 . . C
C5' .2544(3) .9711(3) .19456(18) .0731(6) Uani d . 1 . . C
H5' .2548 1.0572 .2312 .088 Uiso calc . 1 . . H
C6' .2527(3) .8147(3) .26675(17) .0757(6) Uani d . 1 . . C
H6' .2522 .7958 .3509 .091 Uiso calc . 1 . . H
C7 .2768(3) .1981(2) .43362(15) .0662(5) Uani d . 1 . . C
C8 .2560(3) .7846(3) -.1720(2) .0867(7) Uani d . 1 . . C
H8A .2564 .8300 -.2579 .130 Uiso calc . 1 . . H
H8B .1459 .7631 -.1479 .130 Uiso calc . 1 . . H
H8C .3659 .6755 -.1518 .130 Uiso calc . 1 . . H
C9 .2548(4) 1.2853(3) .0412(2) .0920(7) Uani d . 1 . . C
H9A .2560 1.3810 -.0233 .138 Uiso calc . 1 . . H
H9B .3636 1.2402 .0892 .138 Uiso calc . 1 . . H
H9C .1437 1.3277 .0913 .138 Uiso calc . 1 . . H

loop_
_atom_site_aniso_label
_atom_site_aniso_U_11
_atom_site_aniso_U_22
_atom_site_aniso_U_33
_atom_site_aniso_U_12
_atom_site_aniso_U_13
_atom_site_aniso_U_23
O1 .0685(8) .0683(9) .1013(10) -.0262(7) -.0054(7) .0201(7)
O2 .0748(9) .0744(10) .1130(12) -.0262(7) -.0031(8) .0168(8)
O3 .0889(10) .0682(9) .1075(12) -.0331(7) -.0163(8) .0155(8)
O4 .1120(11) .0721(8) .0622(8) -.0446(8) .0002(7) -.0121(6)
O5 .1122(11) .0623(8) .0762(9) -.0453(7) -.0060(7) -.0049(6)
C1 .0688(11) .0651(10) .0585(10) -.0270(9) .0032(8) -.0066(8)
C2 .0727(11) .0606(10) .0512(9) -.0260(8) .0031(7) -.0085(7)
C3 .0829(13) .0700(12) .0662(11) -.0347(10) .0049(9) -.0098(9)
C4 .0702(12) .0863(14) .0822(13) -.0343(10) .0029(10) -.0146(11)
C5 .0685(12) .0785(13) .0776(12) -.0235(10) -.0064(9) -.0084(10)
C6 .0738(12) .0655(11) .0705(11) -.0242(9) -.0048(9) -.0012(9)
C1' .0612(10) .0615(10) .0773(12) -.0229(8) -.0021(8) .0076(9)
C2' .0740(11) .0551(10) .0777(12) -.0262(8) .0001(9) -.0085(8)
C3' .0680(10) .0577(10) .0615(10) -.0242(8) .0016(8) -.0075(8)
C4' .0682(10) .0552(9) .0660(10) -.0256(8) -.0005(8) -.0069(8)
C5' .0785(12) .0719(12) .0687(11) -.0310(10) -.0014(9) -.0157(9)
C6' .0753(12) .0817(13) .0608(10) -.0300(10) -.0016(9) -.0039(9)
C7 .0777(12) .0599(10) .0545(9) -.0278(9) .0041(8) -.0053(8)
C8 .0982(15) .0931(15) .0790(13) -.0444(12) .0063(11) -.0323(11)
C9 .1114(17) .0695(13) .1067(17) -.0490(12) -.0016(13) -.0180(12)

loop_
_atom_type_symbol
_atom_type_description
_atom_type_scat_dispersion_real
_atom_type_scat_dispersion_imag
_atom_type_scat_source
C C .0033 .0016 'International Tables Vol C Tables 4.2.6.8 and 6.1.1.4'
H H .0000 .0000 'International Tables Vol C Tables 4.2.6.8 and 6.1.1.4'
O O .0106 .0060 'International Tables Vol C Tables 4.2.6.8 and 6.1.1.4'

loop_
_geom_angle_atom_site_label_1
_geom_angle_atom_site_label_2
_geom_angle_atom_site_label_3
_geom_angle
_geom_angle_publ_flag
C3' O4 C8 118.16(17) no
C7 O3 H3 109.5 no
C1 O1 C1' 118.16(15) no
C4' O5 C9 117.90(17) no
O5 C4' C5' 125.47(19) no
O5 C4' C3' 114.88(16) no
C5' C4' C3' 119.65(18) no
O1 C1 C6 121.75(17) no
O1 C1 C2 117.97(16) no
C6 C1 C2 120.27(19) no
C3 C2 C1 117.91(17) no
C3 C2 C7 117.95(17) no
C1 C2 C7 124.14(18) no
O4 C3' C2' 125.06(19) no
O4 C3' C4' 115.35(16) no
C2' C3' C4' 119.59(18) no
C5 C6 C1 119.70(19) no
C5 C6 H6 120.7(13) no
C1 C6 H6 119.6(13) no
C3' C2' C1' 119.4(2) no
C3' C2' H2' 120.3 no
C1' C2' H2' 120.3 no
C6' C1' C2' 121.58(18) no
C6' C1' O1 119.29(19) no
C2' C1' O1 119.0(2) no
C6 C5 C4 121.1(2) no
C6 C5 H5 119.8(15) no
C4 C5 H5 119.0(15) no
O2 C7 O3 121.77(18) no
O2 C7 C2 121.20(17) no
O3 C7 C2 117.04(19) no
C4' C5' C6' 121.0(2) no
C4' C5' H5' 119.5 no
C6' C5' H5' 119.5 no
C1' C6' C5' 118.81(18) no
C1' C6' H6' 120.6 no
C5' C6' H6' 120.6 no
C4 C3 C2 121.93(19) no
C4 C3 H3A 119.0 no
C2 C3 H3A 119.0 no
C3 C4 C5 119.1(2) no
C3 C4 H4 120.5 no
C5 C4 H4 120.5 no
O4 C8 H8A 109.5 no
O4 C8 H8B 109.5 no
H8A C8 H8B 109.5 no
O4 C8 H8C 109.5 no
H8A C8 H8C 109.5 no
H8B C8 H8C 109.5 no
O5 C9 H9A 109.5 no
O5 C9 H9B 109.5 no
H9A C9 H9B 109.5 no
O5 C9 H9C 109.5 no
H9A C9 H9C 109.5 no
H9B C9 H9C 109.5 no

loop_
_geom_bond_atom_site_label_1
_geom_bond_atom_site_label_2
_geom_bond_site_symmetry_2
_geom_bond_distance
_geom_bond_publ_flag
O1 C1 . 1.376(2) yes
O1 C1' . 1.403(2) yes
O2 C7 . 1.257(3) yes
O3 C7 . 1.268(2) yes
O3 H3 . .8200 no
O4 C3' . 1.370(2) yes
O4 C8 . 1.425(3) yes
O5 C4' . 1.366(2) yes
O5 C9 . 1.410(3) yes
C4' C5' . 1.376(3) yes
C4' C3' . 1.407(3) yes
C1 C6 . 1.391(3) yes
C1 C2 . 1.403(3) yes
C2 C3 . 1.397(3) yes
C2 C7 . 1.480(3) yes
C3' C2' . 1.384(3) yes
C6 C5 . 1.375(3) yes
C6 H6 . .96(2) no
C2' C1' . 1.393(3) yes
C2' H2' . .9300 no
C1' C6' . 1.369(3) yes
C5 C4 . 1.382(3) yes
C5 H5 . .94(3) no
C5' C6' . 1.394(3) yes
C5' H5' . .9300 no
C6' H6' . .9300 no
C3 C4 . 1.369(3) yes
C3 H3A . .9300 no
C4 H4 . .9300 no
C8 H8A . .9600 no
C8 H8B . .9600 no
C8 H8C . .9600 no
C9 H9A . .9600 no
C9 H9B . .9600 no
C9 H9C . .9600 no

loop_
_geom_hbond_atom_site_label_D
_geom_hbond_atom_site_label_H
_geom_hbond_atom_site_label_A
_geom_hbond_site_symmetry_A
_geom_hbond_distance_DH
_geom_hbond_distance_HA
_geom_hbond_distance_DA
_geom_hbond_angle_DHA
O3 H3 O2 2_656 .82 1.81 2.612(3) 168
O3 H3 O3 2_656 .82 2.78 3.449(4) 140

loop_
_cod_related_entry_id
_cod_related_entry_database
_cod_related_entry_code
1 ChemSpider 21135095
